data_4003326
loop_
_publ_author_name
'Yang, Guangsai'
'Gong, Pifu'
'Lin, Zheshuai'
'Ye, Ning'

_publ_section_title
;
 AZn2BO3X2(A = K, Rb, NH4; X = Cl, Br): New Members of KBBF Family
 Exhibiting Large SHG Response and the Enhancement of Layer Interaction by
 Modified Structures
;
_journal_issue 24
_journal_name_full 'Chemistry of Materials'
_journal_page_first 9122
_journal_paper_doi 10.1021/acs.chemmater.6b04272
_journal_volume 28
_journal_year 2016
_chemical_formula_sum 'B Br2 K O3 Zn2'
_chemical_formula_weight 388.47
_space_group_crystal_system trigonal
_space_group_IT_number 155
_space_group_name_Hall 'R 3 2"'
_space_group_name_H-M_alt 'R 3 2 :H'
_audit_creation_method SHELXL-2014/7
_cell_angle_alpha 90
_cell_angle_beta 90
_cell_angle_gamma 120
_cell_formula_units_Z 3
_cell_length_a 4.9618(6)
_cell_length_b 4.9618(6)
_cell_length_c 28.199(7)
_cell_measurement_reflns_used 618
_cell_measurement_temperature 293(2)
_cell_measurement_theta_max 27.4624
_cell_measurement_theta_min 4.3366
_cell_volume 601.23(18)
_computing_structure_refinement 'SHELXL-2014/7 (Sheldrick, 2014)'
_diffrn_ambient_temperature 293(2)
_diffrn_detector_area_resol_mean 14.6306
_diffrn_measured_fraction_theta_full 0.971
_diffrn_measured_fraction_theta_max 0.977
_diffrn_measurement_device
;
Mercury70 (2x2 bin mode)
;
_diffrn_measurement_method CCD_Profile_fitting
_diffrn_radiation_type MoK\a
_diffrn_radiation_wavelength 0.71073
_diffrn_reflns_av_R_equivalents 0.0667
_diffrn_reflns_av_unetI/netI 0.0584
_diffrn_reflns_Laue_measured_fraction_full 0.971
_diffrn_reflns_Laue_measured_fraction_max 0.977
_diffrn_reflns_limit_h_max 6
_diffrn_reflns_limit_h_min -5
_diffrn_reflns_limit_k_max 5
_diffrn_reflns_limit_k_min -6
_diffrn_reflns_limit_l_max 36
_diffrn_reflns_limit_l_min -36
_diffrn_reflns_number 1323
_diffrn_reflns_point_group_measured_fraction_full 0.976
_diffrn_reflns_point_group_measured_fraction_max 0.981
_diffrn_reflns_theta_full 25.242
_diffrn_reflns_theta_max 27.461
_diffrn_reflns_theta_min 4.336
_diffrn_source 'Sealed Tube'
_exptl_absorpt_coefficient_mu 16.403
_exptl_absorpt_correction_T_max 1.0000
_exptl_absorpt_correction_T_min 0.4608
_exptl_absorpt_correction_type multi-scan
_exptl_crystal_colour White
_exptl_crystal_density_diffrn 3.219
_exptl_crystal_description Prism
_exptl_crystal_F_000 534
_exptl_crystal_size_max 0.3000
_exptl_crystal_size_mid 0.0500
_exptl_crystal_size_min 0.0500
_refine_diff_density_max 0.920
_refine_diff_density_min -0.822
_refine_diff_density_rms 0.193
_refine_ls_abs_structure_details
;
 Flack x determined using 86 quotients [(I+)-(I-)]/[(I+)+(I-)]
 (Parsons, Flack and Wagner, Acta Cryst. B69 (2013) 249-259).
;
_refine_ls_abs_structure_Flack 0.15(5)
_refine_ls_extinction_coef 0.0112(14)
_refine_ls_extinction_expression Fc^*^=kFc[1+0.001xFc^2^\l^3^/sin(2\q)]^-1/4^
_refine_ls_extinction_method 'SHELXL-2014/7 (Sheldrick 2014'
_refine_ls_goodness_of_fit_ref 0.984
_refine_ls_hydrogen_treatment undef
_refine_ls_matrix_type full
_refine_ls_number_parameters 17
_refine_ls_number_reflns 312
_refine_ls_number_restraints 0
_refine_ls_restrained_S_all 0.984
_refine_ls_R_factor_all 0.0322
_refine_ls_R_factor_gt 0.0302
_refine_ls_shift/su_max 0.000
_refine_ls_shift/su_mean 0.000
_refine_ls_structure_factor_coef Fsqd
_refine_ls_weighting_details 'w=1/[\s^2^(Fo^2^)+(0.0227P)^2^] where P=(Fo^2^+2Fc^2^)/3'
_refine_ls_weighting_scheme calc
_refine_ls_wR_factor_gt 0.0591
_refine_ls_wR_factor_ref 0.0596
_reflns_Friedel_coverage 0.500
_reflns_Friedel_fraction_full 0.987
_reflns_Friedel_fraction_max 0.990
_reflns_number_gt 273
_reflns_number_total 312
_reflns_threshold_expression 'I > 2\s(I)'
_cod_data_source_file cm6b04272_si_004.cif
_cod_data_source_block 1
_cod_depositor_comments
;
The following automatic conversions were performed:

data item '_exptl_absorpt_correction_type' value 'Multi-scan' was
changed to 'multi-scan' in accordance with the
/home/saulius/struct/COD-crude-data/automatic-downloads/DataCite-retrospective/ACS/depositions/lib/dictionaries/cif_core.dic
dictionary named 'cif_core.dic' version 2.4.2 last updated on
2011-04-26.

Automatic conversion script
Id: cif_fix_values 6909 2019-04-08 15:41:33Z antanas 
;
_cod_original_cell_volume 601.2(2)
_cod_database_code 4003326
_shelx_shelxl_version_number 2014/7
_shelx_space_group_comment
;
The symmetry employed for this shelxl refinement is uniquely defined
by the following loop, which should always be used as a source of
symmetry information in preference to the above space-group names.
They are only intended as comments.
;

loop_
_space_group_symop_operation_xyz
'x, y, z'
'-y, x-y, z'
'-x+y, -x, z'
'y, x, -z'
'x-y, -y, -z'
'-x, -x+y, -z'
'x+2/3, y+1/3, z+1/3'
'-y+2/3, x-y+1/3, z+1/3'
'-x+y+2/3, -x+1/3, z+1/3'
'y+2/3, x+1/3, -z+1/3'
'x-y+2/3, -y+1/3, -z+1/3'
'-x+2/3, -x+y+1/3, -z+1/3'
'x+1/3, y+2/3, z+2/3'
'-y+1/3, x-y+2/3, z+2/3'
'-x+y+1/3, -x+2/3, z+2/3'
'y+1/3, x+2/3, -z+2/3'
'x-y+1/3, -y+2/3, -z+2/3'
'-x+1/3, -x+y+2/3, -z+2/3'

loop_
_atom_site_label
_atom_site_type_symbol
_atom_site_fract_x
_atom_site_fract_y
_atom_site_fract_z
_atom_site_U_iso_or_equiv
_atom_site_adp_type
_atom_site_occupancy
_atom_site_site_symmetry_order
_atom_site_calc_flag
_atom_site_refinement_flags_posn
_atom_site_refinement_flags_adp
_atom_site_refinement_flags_occupancy
Zn1 Zn 0.3333 0.6667 0.97448(4) 0.0146(4) Uani 1 3 d S T P
Br Br 0.3333 0.6667 0.88974(4) 0.0419(4) Uani 1 3 d S T P
K1 K 0.6667 0.3333 0.8333 0.0466(10) Uani 1 6 d S T P
O1 O 0.7227(9) 1.0000 1.0000 0.0178(15) Uani 1 2 d S T P
B1 B 1.0000 1.0000 1.0000 0.016(3) Uani 1 6 d S T P

loop_
_atom_site_aniso_label
_atom_site_aniso_U_11
_atom_site_aniso_U_22
_atom_site_aniso_U_33
_atom_site_aniso_U_23
_atom_site_aniso_U_13
_atom_site_aniso_U_12
Zn1 0.0107(4) 0.0107(4) 0.0224(7) 0.000 0.000 0.00537(19)
Br 0.0520(5) 0.0520(5) 0.0217(7) 0.000 0.000 0.0260(2)
K1 0.0439(11) 0.0439(11) 0.052(3) 0.000 0.000 0.0220(6)
O1 0.0090(19) 0.010(2) 0.035(5) -0.004(3) -0.0021(13) 0.0051(12)
B1 0.010(3) 0.010(3) 0.027(9) 0.000 0.000 0.0052(15)

loop_
_atom_type_symbol
_atom_type_description
_atom_type_scat_dispersion_real
_atom_type_scat_dispersion_imag
_atom_type_scat_source
B B 0.0013 0.0007 'International Tables Vol C Tables 4.2.6.8 and 6.1.1.4'
O O 0.0106 0.0060 'International Tables Vol C Tables 4.2.6.8 and 6.1.1.4'
K K 0.2009 0.2494 'International Tables Vol C Tables 4.2.6.8 and 6.1.1.4'
Zn Zn 0.2839 1.4301 'International Tables Vol C Tables 4.2.6.8 and 6.1.1.4'
Br Br -0.2901 2.4595 'International Tables Vol C Tables 4.2.6.8 and 6.1.1.4'

loop_
_geom_angle_atom_site_label_1
_geom_angle_atom_site_label_2
_geom_angle_atom_site_label_3
_geom_angle
_geom_angle_site_symmetry_1
_geom_angle_site_symmetry_3
O1 Zn1 O1 107.16(4) . 2_665
O1 Zn1 O1 107.16(5) . 3_565
O1 Zn1 O1 107.16(5) 2_665 3_565
O1 Zn1 Br 111.69(4) . .
O1 Zn1 Br 111.69(4) 2_665 .
O1 Zn1 Br 111.69(4) 3_565 .
Zn1 Br K1 119.039(19) . 1_455
Zn1 Br K1 119.039(19) . 1_565
K1 Br K1 98.43(2) 1_455 1_565
Zn1 Br K1 119.040(19) . .
K1 Br K1 98.43(3) 1_455 .
K1 Br K1 98.43(2) 1_565 .
Br K1 Br 98.43(2) . 1_655
Br K1 Br 98.43(3) . 1_545
Br K1 Br 98.43(2) 1_655 1_545
Br K1 Br 180.0 . 16_546
Br K1 Br 81.57(3) 1_655 16_546
Br K1 Br 81.57(3) 1_545 16_546
Br K1 Br 81.57(2) . 16_446
Br K1 Br 180.0 1_655 16_446
Br K1 Br 81.58(2) 1_545 16_446
Br K1 Br 98.42(3) 16_546 16_446
Br K1 Br 81.57(3) . 16_556
Br K1 Br 81.58(3) 1_655 16_556
Br K1 Br 180.0 1_545 16_556
Br K1 Br 98.42(2) 16_546 16_556
Br K1 Br 98.42(3) 16_446 16_556
Br K1 K1 139.213(13) . 1_655
Br K1 K1 40.786(13) 1_655 1_655
Br K1 K1 90.0 1_545 1_655
Br K1 K1 40.789(13) 16_546 1_655
Br K1 K1 139.213(13) 16_446 1_655
Br K1 K1 90.0 16_556 1_655
Br K1 K1 139.213(13) . 1_545
Br K1 K1 90.0 1_655 1_545
Br K1 K1 40.786(13) 1_545 1_545
Br K1 K1 40.789(12) 16_546 1_545
Br K1 K1 90.0 16_446 1_545
Br K1 K1 139.213(13) 16_556 1_545
K1 K1 K1 60.0 1_655 1_545
Br K1 K1 90.0 . 1_665
Br K1 K1 40.787(13) 1_655 1_665
Br K1 K1 139.212(12) 1_545 1_665
Br K1 K1 90.0 16_546 1_665
Br K1 K1 139.213(12) 16_446 1_665
Br K1 K1 40.788(13) 16_556 1_665
K1 K1 K1 60.0 1_655 1_665
K1 K1 K1 120.0 1_545 1_665
Br K1 K1 90.0 . 1_445
Br K1 K1 139.212(13) 1_655 1_445
Br K1 K1 40.787(13) 1_545 1_445
Br K1 K1 90.0 16_546 1_445
Br K1 K1 40.788(13) 16_446 1_445
Br K1 K1 139.213(13) 16_556 1_445
K1 K1 K1 120.0 1_655 1_445
K1 K1 K1 60.0 1_545 1_445
K1 K1 K1 180.0 1_665 1_445
Br K1 K1 40.786(12) . 1_455
Br K1 K1 139.212(13) 1_655 1_455
Br K1 K1 90.0 1_545 1_455
Br K1 K1 139.213(13) 16_546 1_455
Br K1 K1 40.789(12) 16_446 1_455
Br K1 K1 90.0 16_556 1_455
K1 K1 K1 180.0 1_655 1_455
K1 K1 K1 120.0 1_545 1_455
K1 K1 K1 120.0 1_665 1_455
K1 K1 K1 60.0 1_445 1_455
Br K1 K1 40.786(12) . 1_565
Br K1 K1 90.000(1) 1_655 1_565
Br K1 K1 139.212(13) 1_545 1_565
Br K1 K1 139.213(13) 16_546 1_565
Br K1 K1 90.0 16_446 1_565
Br K1 K1 40.789(13) 16_556 1_565
K1 K1 K1 120.0 1_655 1_565
K1 K1 K1 180.0 1_545 1_565
K1 K1 K1 60.0 1_665 1_565
K1 K1 K1 120.0 1_445 1_565
K1 K1 K1 60.0 1_455 1_565
B1 O1 Zn1 124.58(11) . .
B1 O1 Zn1 124.58(11) . 4_567
Zn1 O1 Zn1 110.8(2) . 4_567
O1 B1 O1 120.000(8) 3_675 2_765
O1 B1 O1 120.000(6) 3_675 .
O1 B1 O1 120.00(2) 2_765 .

loop_
_geom_bond_atom_site_label_1
_geom_bond_atom_site_label_2
_geom_bond_distance
_geom_bond_site_symmetry_2
Zn1 O1 1.947(3) .
Zn1 O1 1.947(3) 2_665
Zn1 O1 1.947(3) 3_565
Zn1 Br 2.3897(16) .
Br K1 3.2766(7) 1_455
Br K1 3.2766(7) 1_565
Br K1 3.2766(7) .
K1 Br 3.2767(7) 1_655
K1 Br 3.2767(7) 1_545
K1 Br 3.2767(7) 16_546
K1 Br 3.2767(7) 16_446
K1 Br 3.2767(7) 16_556
K1 K1 4.9618(6) 1_655
K1 K1 4.9618(6) 1_545
K1 K1 4.9618(6) 1_665
K1 K1 4.9618(6) 1_445
K1 K1 4.9618(6) 1_455
K1 K1 4.9618(6) 1_565
O1 B1 1.376(5) .
O1 Zn1 1.947(3) 4_567
B1 O1 1.376(5) 3_675
B1 O1 1.376(5) 2_765
